data_2008927
loop_
_publ_author_name
'Kabak, Mehmet'
'Elerman, Yal\;cin'
'G\"uner, Vildan'
'Yildirir, S\"uleyman'
'Durlu, Tahsin Nuri'

_publ_section_title
;
 3,3-Dichloro-1,4-diphenylazetidin-2-one
;
_journal_issue 9
_journal_name_full 'Acta Crystallographica Section C'
_journal_page_first 1511
_journal_page_last 1512
_journal_paper_doi 10.1107/S0108270199006095
_journal_volume 55
_journal_year 1999
_chemical_formula_moiety 'C15 H11 Cl2 N O'
_chemical_formula_sum 'C15 H11 Cl2 N O'
_chemical_formula_weight 292.16
_space_group_IT_number 15
_symmetry_cell_setting monoclinic
_symmetry_space_group_name_Hall '-C 2yc'
_symmetry_space_group_name_H-M 'C 1 2/c 1'
_audit_creation_method 'by teXsan for Windows v1.0'
_cell_angle_alpha 90
_cell_angle_beta 91.989(8)
_cell_angle_gamma 90
_cell_formula_units_Z 8
_cell_length_a 19.305(2)
_cell_length_b 5.9580(10)
_cell_length_c 23.847(2)
_cell_measurement_reflns_used 22
_cell_measurement_temperature 293.2
_cell_measurement_theta_max 14.3
_cell_measurement_theta_min 10.1
_cell_volume 2741.2(6)
_computing_cell_refinement 'MSC/AFC Diffractometer Control Software'
_computing_data_collection
;MSC/AFC Diffractometer Control Software (Molecular Structure Corporation,
 1994)
;
_computing_data_reduction 'TEXSAN for Windows (Molecular Structure Corporation, 1997)'
_computing_publication_material 'TEXSAN for Windows'
_computing_structure_refinement 'TEXSAN for Windows'
_computing_structure_solution 'SIR92 (Altomare et al., 1993)'
_diffrn_ambient_temperature 293.2
_diffrn_measurement_device 'Rigaku AFC-7S'
_diffrn_measurement_method \w/2\q
_diffrn_radiation_monochromator graphite
_diffrn_radiation_source 'X-ray tube'
_diffrn_radiation_type 'Mo K\a'
_diffrn_radiation_wavelength 0.7107
_diffrn_reflns_av_R_equivalents 0.081
_diffrn_reflns_av_sigmaI/netI 0.132
_diffrn_reflns_limit_h_max 26
_diffrn_reflns_limit_h_min 0
_diffrn_reflns_limit_k_max 8
_diffrn_reflns_limit_k_min 0
_diffrn_reflns_limit_l_max 33
_diffrn_reflns_limit_l_min -33
_diffrn_reflns_number 4488
_diffrn_reflns_reduction_process 'Lp corrections applied'
_diffrn_reflns_theta_max 30.01
_diffrn_reflns_theta_min 0.86
_diffrn_standards_decay_% 0.11
_diffrn_standards_interval_count 150
_diffrn_standards_number 3
_exptl_absorpt_coefficient_mu 0.463
_exptl_absorpt_correction_T_max 0.912
_exptl_absorpt_correction_T_min 0.836
_exptl_absorpt_correction_type '\y scans (North et al., 1968)'
_exptl_crystal_colour colourless
_exptl_crystal_density_diffrn 1.416
_exptl_crystal_density_meas ?
_exptl_crystal_description hexagonal
_exptl_crystal_F_000 1200.00
_exptl_crystal_size_max 0.80
_exptl_crystal_size_mid 0.35
_exptl_crystal_size_min 0.20
_refine_diff_density_max 0.31
_refine_diff_density_min -0.55
_refine_ls_extinction_method none
_refine_ls_goodness_of_fit_all 0.949
_refine_ls_goodness_of_fit_ref 0.950
_refine_ls_hydrogen_treatment noref
_refine_ls_matrix_type full
_refine_ls_number_constraints 0
_refine_ls_number_parameters 172
_refine_ls_number_reflns 1764
_refine_ls_number_restraints 0
_refine_ls_R_factor_all 0.057
_refine_ls_R_factor_gt 0.057
_refine_ls_shift/su_max <0.001
_refine_ls_shift/su_mean 0.000
_refine_ls_structure_factor_coef F
_refine_ls_weighting_details unit
_refine_ls_weighting_scheme sigma
_refine_ls_wR_factor_all 0.057
_refine_ls_wR_factor_ref 0.057
_reflns_number_gt 1764
_reflns_number_total 4360
_reflns_threshold_expression I>3\s(I)
_cod_data_source_file ka1319.cif
_cod_data_source_block vd1
_cod_depositor_comments
;
Moving '_atom_site_adp_type' tag from the 6th to the 8th loop position 
in '_atom_site' loop in accordance to data.

Antanas Vaitkus,
2015-03-24

The following automatic conversions were performed:

'_exptl_crystal_density_meas' value 'not measured' was changed to '?'
- the value is perceived as not measured.

Automatic conversion script
Id: cif_fix_values 3008 2015-01-20 13:52:24Z robertas 
;
_cod_original_cell_volume 2741.0(5)
_cod_original_sg_symbol_H-M 'C 2/c'
_cod_database_code 2008927

loop_
_symmetry_equiv_pos_as_xyz
'  +x,  +y,  +z'
'  -x,  +y,1/2-z'
'  -x,  -y,  -z'
'  +x,  -y,1/2+z'
'1/2+x,1/2+y,  +z'
1/2-x,1/2+y,1/2-z
'1/2-x,1/2-y,  -z'
1/2+x,1/2-y,1/2+z

loop_
_atom_site_label
_atom_site_fract_x
_atom_site_fract_y
_atom_site_fract_z
_atom_site_U_iso_or_equiv
_atom_site_calc_flag
_atom_site_refinement_flags
_atom_site_adp_type
_atom_site_occupancy
Cl1 0.49709(7) 0.4554(3) 0.17034(7) 0.0677(5) d ? Uani 1.000
Cl2 0.50662(7) 0.2192(3) 0.06547(7) 0.0773(5) d ? Uani 1.000
O1 0.3939(2) 0.6580(7) 0.0623(2) 0.0690(10) d ? Uani 1.000
N1 0.3441(2) 0.3268(7) 0.0965(2) 0.0390(10) d ? Uani 1.000
C1 0.2393(2) 0.4799(9) 0.0528(2) 0.0470(10) d ? Uani 1.000
C2 0.1688(3) 0.4540(10) 0.0382(2) 0.057(2) d ? Uani 1.000
C3 0.1341(2) 0.2670(10) 0.0538(2) 0.061(2) d ? Uani 1.000
C4 0.1675(2) 0.0970(10) 0.0818(2) 0.055(2) d ? Uani 1.000
C5 0.2380(2) 0.1178(9) 0.0966(2) 0.0470(10) d ? Uani 1.000
C6 0.2727(2) 0.3091(9) 0.0813(2) 0.0390(10) d ? Uani 1.000
C7 0.3938(2) 0.4809(9) 0.0850(2) 0.0460(10) d ? Uani 1.000
C8 0.4498(2) 0.3326(9) 0.1141(2) 0.0470(10) d ? Uani 1.000
C9 0.3887(2) 0.1715(8) 0.1291(2) 0.0410(10) d ? Uani 1.000
C10 0.3715(2) 0.1458(8) 0.1899(2) 0.0430(10) d ? Uani 1.000
C11 0.3935(3) -0.0430(10) 0.2193(3) 0.069(2) d ? Uani 1.000
C12 0.3786(4) -0.0660(10) 0.2752(3) 0.087(3) d ? Uani 1.000
C13 0.3412(3) 0.0950(10) 0.3016(3) 0.076(2) d ? Uani 1.000
C14 0.3184(3) 0.2790(10) 0.2728(2) 0.070(2) d ? Uani 1.000
C15 0.3335(3) 0.3060(10) 0.2169(2) 0.054(2) d ? Uani 1.000
H1 0.2645 0.6153 0.0429 0.058 c ? Uiso 1.000
H2 0.1442 0.5713 0.0169 0.069 c ? Uiso 1.000
H3 0.0852 0.2554 0.0450 0.073 c ? Uiso 1.000
H4 0.1422 -0.0388 0.0916 0.066 c ? Uiso 1.000
H5 0.2625 -0.0005 0.1176 0.058 c ? Uiso 1.000
H9 0.3950 0.0389 0.1097 0.053 c ? Uiso 1.000
H11 0.4198 -0.1593 0.1999 0.082 c ? Uiso 1.000
H12 0.3947 -0.1977 0.2965 0.102 c ? Uiso 1.000
H13 0.3305 0.0769 0.3408 0.091 c ? Uiso 1.000
H14 0.2917 0.3945 0.2920 0.085 c ? Uiso 1.000
H15 0.3169 0.4378 0.1962 0.067 c ? Uiso 1.000

loop_
_atom_site_aniso_label
_atom_site_aniso_U_11
_atom_site_aniso_U_22
_atom_site_aniso_U_33
_atom_site_aniso_U_12
_atom_site_aniso_U_13
_atom_site_aniso_U_23
Cl1 0.0435(6) 0.0810(10) 0.0790(10) -0.0093(7) -0.0038(6) -0.0218(9)
Cl2 0.0437(7) 0.1010(10) 0.0890(10) 0.0003(8) 0.0270(7) -0.0300(10)
O1 0.061(2) 0.063(3) 0.083(3) -0.014(2) 0.006(2) 0.012(2)
N1 0.033(2) 0.040(2) 0.045(2) -0.003(2) 0.004(2) 0.005(2)
C1 0.044(2) 0.054(3) 0.042(3) 0.006(2) 0.008(2) -0.001(2)
C2 0.046(3) 0.080(4) 0.045(3) 0.019(3) 0.001(2) -0.002(3)
C3 0.034(2) 0.092(5) 0.056(3) 0.003(3) 0.001(2) -0.008(3)
C4 0.040(2) 0.068(4) 0.056(3) -0.012(3) 0.005(2) -0.004(3)
C5 0.038(2) 0.052(3) 0.049(3) -0.004(2) 0.001(2) 0.002(3)
C6 0.034(2) 0.051(3) 0.034(2) 0.000(2) 0.006(2) 0.001(2)
C7 0.046(3) 0.041(3) 0.052(3) -0.006(2) 0.013(2) -0.003(3)
C8 0.035(2) 0.049(3) 0.058(3) -0.001(2) 0.009(2) -0.014(3)
C9 0.033(2) 0.036(3) 0.054(3) 0.003(2) 0.006(2) -0.004(2)
C10 0.035(2) 0.042(3) 0.050(3) 0.000(2) 0.000(2) 0.000(2)
C11 0.071(4) 0.057(4) 0.078(4) 0.017(3) 0.004(3) 0.012(3)
C12 0.093(5) 0.091(6) 0.075(5) 0.003(4) -0.008(4) 0.037(4)
C13 0.072(4) 0.108(6) 0.049(3) -0.023(4) 0.002(3) 0.015(4)
C14 0.064(3) 0.094(5) 0.051(3) 0.004(4) 0.011(3) -0.003(4)
C15 0.054(3) 0.058(4) 0.052(3) 0.013(3) 0.004(2) 0.002(3)

loop_
_atom_type_symbol
_atom_type_scat_dispersion_real
_atom_type_scat_dispersion_imag
_atom_type_scat_source
C 0.002 0.002 'International Tables (1992, Vol. C, Table 6.1.1.2)'
H 0.000 0.000 'International Tables (1992, Vol. C, Table 6.1.1.2)'
N 0.004 0.003 'International Tables (1992, Vol. C, Table 6.1.1.2)'
O 0.008 0.006 'International Tables (1992, Vol. C, Table 6.1.1.2)'
Cl 0.132 0.159 'International Tables (1992, Vol. C, Tables 4.2.6.8 and 6.1.1.1)'

loop_
_geom_angle_atom_site_label_1
_geom_angle_atom_site_label_2
_geom_angle_atom_site_label_3
_geom_angle
_geom_angle_publ_flag
C6 N1 C7 133.2(4) y
C6 N1 C9 129.4(4) y
C7 N1 C9 97.4(3) y
C2 C1 C6 118.5(5) y
C2 C1 H1 121.2 no
C6 C1 H1 120.2 no
C1 C2 C3 120.4(5) ?
C1 C2 H2 120.1 no
C3 C2 H2 119.5 no
C2 C3 C4 121.0(4) ?
C2 C3 H3 119.3 no
C4 C3 H3 119.7 no
C3 C4 C5 119.7(5) ?
C3 C4 H4 120.0 no
C5 C4 H4 120.4 no
C4 C5 C6 119.1(5) ?
C4 C5 H5 120.9 no
C6 C5 H5 120.1 no
N1 C6 C1 120.5(4) y
N1 C6 C5 118.2(4) y
C1 C6 C5 121.3(4) y
O1 C7 N1 134.8(5) y
O1 C7 C8 134.6(5) y
N1 C7 C8 90.6(4) y
Cl1 C8 Cl2 110.1(2) y
Cl1 C8 C7 116.3(3) y
Cl1 C8 C9 117.1(3) y
Cl2 C8 C7 111.5(3) y
Cl2 C8 C9 114.0(3) y
C7 C8 C9 86.1(3) y
N1 C9 C8 85.7(3) y
N1 C9 C10 115.5(3) y
N1 C9 H9 110.9 no
C8 C9 C10 118.3(4) y
C8 C9 H9 107.1 no
C10 C9 H9 115.6 no
C9 C10 C11 119.8(5) y
C9 C10 C15 121.3(4) y
C11 C10 C15 118.9(5) y
C10 C11 C12 120.1(6) ?
C10 C11 H11 119.3 no
C12 C11 H11 120.6 no
C11 C12 C13 120.4(6) ?
C11 C12 H12 120.5 no
C13 C12 H12 119.0 no
C12 C13 C14 119.9(6) ?
C12 C13 H13 120.1 no
C14 C13 H13 120.0 no
C13 C14 C15 120.3(6) ?
C13 C14 H14 119.7 no
C15 C14 H14 120.0 no
C10 C15 C14 120.3(5) ?
C10 C15 H15 119.5 no
C14 C15 H15 120.2 no

loop_
_geom_bond_atom_site_label_1
_geom_bond_atom_site_label_2
_geom_bond_site_symmetry_1
_geom_bond_site_symmetry_2
_geom_bond_distance
_geom_bond_publ_flag
Cl1 C8 . . 1.756(5) y
Cl2 C8 . . 1.759(4) y
O1 C7 . . 1.186(6) y
N1 C6 . . 1.417(5) y
N1 C7 . . 1.362(6) y
N1 C9 . . 1.469(5) y
C1 C2 . . 1.402(6) y
C1 C6 . . 1.372(6) y
C1 H1 . . 0.98 no
C2 C3 . . 1.358(8) y
C2 H2 . . 0.98 no
C3 C4 . . 1.366(8) y
C3 H3 . . 0.96 no
C4 C5 . . 1.400(6) y
C4 H4 . . 0.97 no
C5 C6 . . 1.377(6) y
C5 H5 . . 0.98 no
C7 C8 . . 1.543(7) y
C8 C9 . . 1.571(6) y
C9 C10 . . 1.505(6) y
C9 H9 . . 0.93 no
C10 C11 . . 1.383(7) y
C10 C15 . . 1.378(6) y
C11 C12 . . 1.380(8) y
C11 H11 . . 0.98 no
C12 C13 . . 1.368(9) y
C12 H12 . . 0.98 no
C13 C14 . . 1.361(9) y
C13 H13 . . 0.97 no
C14 C15 . . 1.384(7) y
C14 H14 . . 0.98 no
C15 H15 . . 0.98 no

loop_
_geom_contact_atom_site_label_1
_geom_contact_atom_site_label_2
_geom_contact_distance
_geom_contact_site_symmetry_2
_geom_contact_publ_flag
Cl1 H11 2.8401 1_565 no
Cl1 H12 3.0236 2_665 no
Cl2 H4 3.0339 5 no
Cl2 C2 3.586(5) 5_545 no
O1 H9 2.5351 1_565 no
O1 H2 2.5710 7_565 no
O1 C9 3.453(6) 1_565 no
O1 C2 3.513(7) 7_565 no
C1 H13 2.9705 6 no
C2 H13 2.9770 6 no
C2 C6 3.476(6) 7 no
C5 H14 3.0439 6_545 no
H1 H1 2.6450 7_565 no
H5 H14 2.5082 6_545 no

loop_
_geom_torsion_atom_site_label_1
_geom_torsion_atom_site_label_2
_geom_torsion_atom_site_label_3
_geom_torsion_atom_site_label_4
_geom_torsion
_geom_torsion_publ_flag
Cl1 C8 C7 O1 57.5(7) no
Cl1 C8 C7 N1 -121.9(3) no
Cl1 C8 C9 N1 120.9(3) no
Cl1 C8 C9 C10 4.2(5) no
Cl2 C8 C7 O1 -69.8(7) no
Cl2 C8 C7 N1 110.7(3) no
Cl2 C8 C9 N1 -108.6(3) no
Cl2 C8 C9 C10 134.7(4) no
O1 C7 N1 C6 6.0(10) no
O1 C7 N1 C9 -175.6(6) no
O1 C7 C8 C9 175.9(6) no
N1 C6 C1 C2 179.3(4) no
N1 C6 C5 C4 -179.7(4) no
N1 C7 C8 C9 -3.5(3) no
N1 C9 C8 C7 3.3(3) no
N1 C9 C10 C11 158.9(4) no
N1 C9 C10 C15 -20.4(6) no
C1 C2 C3 C4 -2.9(8) no
C1 C6 N1 C7 -6.1(7) no
C1 C6 N1 C9 176.5(4) no
C1 C6 C5 C4 1.0(7) no
C2 C1 C6 C5 -1.4(7) no
C2 C3 C4 C5 2.5(8) no
C3 C2 C1 C6 2.3(7) no
C3 C4 C5 C6 -1.5(8) no
C5 C6 N1 C7 174.6(5) no
C5 C6 N1 C9 -2.8(7) no
C6 N1 C7 C8 -174.2(4) no
C6 N1 C9 C8 174.4(4) no
C6 N1 C9 C10 -66.3(6) no
C7 N1 C9 C8 -3.7(4) no
C7 N1 C9 C10 115.6(4) no
C7 C8 C9 C10 -113.4(4) no
C8 C7 N1 C9 3.8(4) no
C8 C9 C10 C11 -101.9(5) no
C8 C9 C10 C15 78.8(6) no
C9 C10 C11 C12 179.3(5) no
C9 C10 C15 C14 -179.8(5) no
C10 C11 C12 C13 1.0(10) no
C10 C15 C14 C13 0.1(9) no
C11 C10 C15 C14 0.9(8) no
C11 C12 C13 C14 .0(10) no
C12 C11 C10 C15 -1.4(8) no
C12 C13 C14 C15 -1.0(10) no

loop_
_cod_related_entry_id
_cod_related_entry_database
_cod_related_entry_code
1 ChemSpider 2278128
